data_4068348
loop_
_publ_author_name
'Casey, Charles P.'
'Boller, Timothy M.'
'Samec, Joseph S. M.'
'Reinert-Nash, John R'

_publ_section_title
;
 Quantitative Determination of the Regioselectivity of Nucleophilic
 Addition to \h-Propargyl Rhenium Complexes and Direct Observation of an
 Equilibrium Between \h-Propargyl Rhenium Complexes and Rhenacyclobutenes.
;
_journal_issue 1
_journal_name_full Organometallics
_journal_page_first 123
_journal_page_last 131
_journal_paper_doi 10.1021/om800739j
_journal_volume 28
_journal_year 2009
_chemical_formula_moiety '(C49 H46 F12 O2 P2 Re)+ (B F4)- 2(C H2 Cl2)'
_chemical_formula_sum 'C51 H50 B Cl4 F16 O2 P2 Re'
_chemical_formula_weight 1399.66
_chemical_name_systematic
; 
 ? 
;
_space_group_IT_number 14
_symmetry_cell_setting monoclinic
_symmetry_space_group_name_Hall '-P 2ybc'
_symmetry_space_group_name_H-M 'P 1 21/c 1'
_atom_sites_solution_hydrogens geom
_atom_sites_solution_primary direct
_atom_sites_solution_secondary difmap
_audit_creation_method SHELXL-97
_cell_angle_alpha 90.00
_cell_angle_beta 91.723(3)
_cell_angle_gamma 90.00
_cell_formula_units_Z 4
_cell_length_a 14.907(2)
_cell_length_b 15.589(3)
_cell_length_c 24.225(5)
_cell_measurement_reflns_used 3279
_cell_measurement_temperature 133(2)
_cell_measurement_theta_max 24.24
_cell_measurement_theta_min 2.61
_cell_volume 5627.0(18)
_computing_structure_refinement 'SHELXL-97 (Sheldrick, 1997)'
_computing_structure_solution 'SHELXS-97 (Sheldrick, 1990)'
_diffrn_ambient_temperature 133(2)
_diffrn_measured_fraction_theta_full 0.894
_diffrn_measured_fraction_theta_max 0.894
_diffrn_measurement_device 'Bruker SMART/P4'
_diffrn_measurement_method '\f scan frames'
_diffrn_radiation_monochromator graphite
_diffrn_radiation_source 'sealed tube'
_diffrn_radiation_type MoK\a
_diffrn_radiation_wavelength 0.71073
_diffrn_reflns_av_R_equivalents 0.1882
_diffrn_reflns_av_sigmaI/netI 0.3767
_diffrn_reflns_limit_h_max 17
_diffrn_reflns_limit_h_min -5
_diffrn_reflns_limit_k_max 18
_diffrn_reflns_limit_k_min -18
_diffrn_reflns_limit_l_max 27
_diffrn_reflns_limit_l_min -28
_diffrn_reflns_number 21340
_diffrn_reflns_theta_full 25.00
_diffrn_reflns_theta_max 25.00
_diffrn_reflns_theta_min 1.89
_diffrn_standards_decay_% -0.08
_diffrn_standards_number 130
_exptl_absorpt_coefficient_mu 2.498
_exptl_absorpt_correction_T_max 0.694
_exptl_absorpt_correction_T_min 0.600
_exptl_absorpt_correction_type empirical
_exptl_crystal_colour brown
_exptl_crystal_density_diffrn 1.652
_exptl_crystal_density_method 'not measured'
_exptl_crystal_description prism
_exptl_crystal_F_000 2776
_exptl_crystal_size_max 0.38
_exptl_crystal_size_mid 0.15
_exptl_crystal_size_min 0.10
_refine_diff_density_max 1.237
_refine_diff_density_min -1.095
_refine_diff_density_rms 0.185
_refine_ls_extinction_coef 0.00447(19)
_refine_ls_extinction_expression Fc^*^=kFc[1+0.001xFc^2^\l^3^/sin(2\q)]^-1/4^
_refine_ls_extinction_method SHELXL
_refine_ls_goodness_of_fit_ref 0.869
_refine_ls_hydrogen_treatment mixed
_refine_ls_matrix_type full
_refine_ls_number_parameters 695
_refine_ls_number_reflns 8864
_refine_ls_number_restraints 30
_refine_ls_restrained_S_all 0.868
_refine_ls_R_factor_all 0.2227
_refine_ls_R_factor_gt 0.0641
_refine_ls_shift/su_max 0.001
_refine_ls_shift/su_mean 0.000
_refine_ls_structure_factor_coef Fsqd
_refine_ls_weighting_details 'calc w=1/[\s^2^(Fo^2^)+(0.0500P)^2^+0.0000P] where P=(Fo^2^+2Fc^2^)/3'
_refine_ls_weighting_scheme calc
_refine_ls_wR_factor_gt 0.1241
_refine_ls_wR_factor_ref 0.1710
_reflns_number_gt 3312
_reflns_number_total 8864
_reflns_threshold_expression >2sigma(I)
_cod_data_source_file om800739j_si_001.cif
_cod_data_source_block 99186
_cod_database_code 4068348

loop_
_symmetry_equiv_pos_as_xyz
'x, y, z'
'-x, y+1/2, -z+1/2'
'-x, -y, -z'
'x, -y-1/2, z-1/2'

loop_
_atom_site_label
_atom_site_type_symbol
_atom_site_fract_x
_atom_site_fract_y
_atom_site_fract_z
_atom_site_U_iso_or_equiv
_atom_site_adp_type
_atom_site_occupancy
_atom_site_symmetry_multiplicity
_atom_site_calc_flag
_atom_site_refinement_flags
Re1 Re 0.23484(5) 0.18447(4) 0.63538(3) 0.0229(3) Uani 1 1 d .
P1 P 0.4262(3) 0.2869(3) 0.51256(17) 0.0233(12) Uani 1 1 d .
P2 P 0.6775(3) 0.4077(3) 0.46623(18) 0.0275(12) Uani 1 1 d .
F1 F 0.6545(9) 0.3248(8) 0.2383(4) 0.082(4) Uani 1 1 d .
F2 F 0.6364(11) 0.4556(8) 0.2439(5) 0.109(6) Uani 1 1 d .
F3 F 0.7486(9) 0.4039(10) 0.2053(4) 0.099(5) Uani 1 1 d .
F4 F 1.0150(6) 0.4566(7) 0.3169(4) 0.050(3) Uani 1 1 d .
F5 F 1.0102(7) 0.4636(7) 0.4052(4) 0.064(3) Uani 1 1 d .
F6 F 1.0257(7) 0.3412(7) 0.3640(4) 0.065(4) Uani 1 1 d .
F7 F 0.8587(9) 0.3894(8) 0.6653(4) 0.078(4) Uani 1 1 d .
F8 F 0.8533(8) 0.2609(7) 0.6923(4) 0.071(4) Uani 1 1 d .
F9 F 0.7363(7) 0.3379(8) 0.6897(4) 0.062(4) Uani 1 1 d .
F10 F 0.9186(7) 0.1015(7) 0.5050(5) 0.076(4) Uani 1 1 d .
F11 F 0.8125(9) 0.0437(7) 0.5440(5) 0.089(5) Uani 1 1 d .
F12 F 0.7946(8) 0.0823(6) 0.4621(5) 0.075(4) Uani 1 1 d .
O1 O 0.3532(8) 0.0449(8) 0.5864(5) 0.037(3) Uani 1 1 d .
O2 O 0.0873(8) 0.0709(7) 0.5839(5) 0.044(3) Uani 1 1 d .
C1 C 0.0281(10) 0.3105(12) 0.5720(7) 0.049(5) Uani 1 1 d .
H1A H 0.0362 0.3532 0.6014 0.074 Uiso 1 1 d R
H1B H 0.0170 0.2542 0.5884 0.074 Uiso 1 1 d R
H1C H -0.0233 0.3268 0.5480 0.074 Uiso 1 1 d R
C2 C 0.1153(10) 0.3064(11) 0.5369(6) 0.024(4) Uani 1 1 d U
C3 C 0.1007(11) 0.2451(11) 0.4877(6) 0.039(5) Uani 1 1 d .
H3A H 0.1355 0.2651 0.4565 0.059 Uiso 1 1 d R
H3B H 0.0369 0.2437 0.4770 0.059 Uiso 1 1 d R
H3C H 0.1206 0.1873 0.4984 0.059 Uiso 1 1 d R
C4 C 0.1366(11) 0.3969(10) 0.5168(6) 0.038(5) Uani 1 1 d .
H4A H 0.1829 0.3940 0.4890 0.057 Uiso 1 1 d R
H4B H 0.1582 0.4319 0.5481 0.057 Uiso 1 1 d R
H4C H 0.0821 0.4228 0.5004 0.057 Uiso 1 1 d R
C5 C 0.1961(11) 0.2779(9) 0.5725(6) 0.015(4) Uani 1 1 d U
C6 C 0.2752(15) 0.2827(12) 0.5808(8) 0.053(6) Uani 1 1 d .
C7 C 0.3586(10) 0.3333(10) 0.5627(6) 0.022(4) Uani 1 1 d .
H7A H 0.3970 0.3442 0.5961 0.026 Uiso 1 1 calc R
H7B H 0.3380 0.3898 0.5486 0.026 Uiso 1 1 calc R
C8 C 0.3607(12) 0.2572(11) 0.4533(6) 0.033(5) Uani 1 1 d .
C9 C 0.3244(11) 0.1750(10) 0.4486(6) 0.028(4) Uani 1 1 d .
H8 H 0.3361 0.1334 0.4766 0.033 Uiso 1 1 calc R
C10 C 0.2699(11) 0.1542(10) 0.4017(7) 0.032(5) Uani 1 1 d .
H10 H 0.2456 0.0980 0.3984 0.038 Uiso 1 1 calc R
C11 C 0.2517(13) 0.2115(10) 0.3619(7) 0.034(5) Uani 1 1 d .
H11 H 0.2142 0.1963 0.3310 0.041 Uiso 1 1 calc R
C12 C 0.2888(11) 0.2957(12) 0.3661(7) 0.038(5) Uani 1 1 d .
H12 H 0.2777 0.3362 0.3374 0.046 Uiso 1 1 calc R
C13 C 0.3402(11) 0.3179(12) 0.4113(7) 0.034(4) Uani 1 1 d .
H13 H 0.3626 0.3748 0.4147 0.041 Uiso 1 1 calc R
C14 C 0.4887(10) 0.1965(10) 0.5377(6) 0.017(4) Uani 1 1 d .
C15 C 0.5072(10) 0.1891(11) 0.5950(6) 0.028(4) Uani 1 1 d .
H15 H 0.4831 0.2290 0.6202 0.033 Uiso 1 1 calc R
C16 C 0.5615(12) 0.1218(11) 0.6136(7) 0.038(5) Uani 1 1 d .
H16 H 0.5760 0.1161 0.6519 0.045 Uiso 1 1 calc R
C17 C 0.5954(13) 0.0615(10) 0.5756(7) 0.040(5) Uani 1 1 d .
H17 H 0.6291 0.0135 0.5885 0.048 Uiso 1 1 calc R
C18 C 0.5795(11) 0.0730(11) 0.5203(7) 0.032(5) Uani 1 1 d .
H18 H 0.6070 0.0361 0.4946 0.038 Uiso 1 1 calc R
C19 C 0.5241(12) 0.1373(9) 0.5020(7) 0.029(5) Uani 1 1 d .
H19 H 0.5096 0.1415 0.4636 0.035 Uiso 1 1 calc R
C20 C 0.5057(10) 0.3685(8) 0.4959(6) 0.020(4) Uani 1 1 d .
H20A H 0.4719 0.4204 0.4841 0.024 Uiso 1 1 calc R
H20B H 0.5402 0.3835 0.5301 0.024 Uiso 1 1 calc R
C21 C 0.5724(11) 0.3475(10) 0.4513(6) 0.030(5) Uani 1 1 d .
H21A H 0.5471 0.3638 0.4146 0.036 Uiso 1 1 calc R
H21B H 0.5849 0.2851 0.4511 0.036 Uiso 1 1 calc R
C22 C 0.7398(11) 0.3981(9) 0.4022(6) 0.021(4) Uani 1 1 d .
C23 C 0.6961(11) 0.3964(10) 0.3525(7) 0.026(4) Uani 1 1 d .
H23 H 0.6324 0.3937 0.3497 0.032 Uiso 1 1 calc R
C24 C 0.7499(13) 0.3989(10) 0.3033(7) 0.032(5) Uani 1 1 d .
C25 C 0.8374(12) 0.4043(10) 0.3062(7) 0.028(4) Uani 1 1 d .
H25 H 0.8699 0.4058 0.2731 0.033 Uiso 1 1 calc R
C26 C 0.8838(11) 0.4080(10) 0.3568(7) 0.028(4) Uani 1 1 d .
C27 C 0.8328(10) 0.4008(9) 0.4048(6) 0.018(4) Uani 1 1 d U
H27 H 0.8631 0.3978 0.4398 0.022 Uiso 1 1 calc R
C28 C 0.6966(12) 0.3972(11) 0.2474(7) 0.024(4) Uani 1 1 d .
C29 C 0.9818(14) 0.4182(12) 0.3598(7) 0.036(5) Uani 1 1 d .
C30 C 0.7369(11) 0.3300(10) 0.5120(6) 0.027(4) Uani 1 1 d .
C31 C 0.7527(10) 0.3527(10) 0.5668(6) 0.023(4) Uani 1 1 d .
H31 H 0.7370 0.4083 0.5793 0.027 Uiso 1 1 calc R
C32 C 0.7918(11) 0.2935(10) 0.6035(6) 0.023(4) Uani 1 1 d U
C33 C 0.8167(11) 0.2129(9) 0.5859(7) 0.030(5) Uani 1 1 d .
H33 H 0.8431 0.1729 0.6111 0.035 Uiso 1 1 calc R
C34 C 0.8024(11) 0.1909(12) 0.5297(7) 0.034(5) Uani 1 1 d .
C35 C 0.7617(10) 0.2496(10) 0.4927(7) 0.023(4) Uani 1 1 d .
H35 H 0.7513 0.2345 0.4550 0.027 Uiso 1 1 calc R
C36 C 0.8094(12) 0.3179(13) 0.6626(6) 0.031(4) Uani 1 1 d .
C37 C 0.8308(12) 0.1064(11) 0.5095(8) 0.030(5) Uani 1 1 d .
C38 C 0.3089(13) 0.1032(11) 0.6030(6) 0.033(5) Uani 1 1 d .
C39 C 0.1476(12) 0.1169(10) 0.6028(6) 0.026(4) Uani 1 1 d U
C40 C 0.2253(11) 0.1375(11) 0.7216(6) 0.027(4) Uani 1 1 d .
C41 C 0.3076(10) 0.1824(11) 0.7201(6) 0.026(4) Uani 1 1 d .
C42 C 0.2898(11) 0.2698(11) 0.7079(6) 0.023(4) Uani 1 1 d .
C43 C 0.1985(13) 0.2825(11) 0.7046(7) 0.031(5) Uani 1 1 d .
C44 C 0.1552(12) 0.1987(11) 0.7139(6) 0.028(5) Uani 1 1 d .
C45 C 0.2097(12) 0.0460(10) 0.7403(7) 0.041(5) Uani 1 1 d .
H45A H 0.1939 0.0458 0.7792 0.061 Uiso 1 1 d R
H45B H 0.2645 0.0124 0.7357 0.061 Uiso 1 1 d R
H45C H 0.1606 0.0207 0.7179 0.061 Uiso 1 1 d R
C46 C 0.3998(10) 0.1383(10) 0.7320(6) 0.029(4) Uani 1 1 d .
H46A H 0.3993 0.1101 0.7682 0.043 Uiso 1 1 d R
H46B H 0.4476 0.1815 0.7320 0.043 Uiso 1 1 d R
H46C H 0.4107 0.0954 0.7034 0.043 Uiso 1 1 d R
C47 C 0.3620(14) 0.3390(10) 0.7082(7) 0.048(6) Uani 1 1 d .
H47A H 0.3794 0.3534 0.7464 0.071 Uiso 1 1 d R
H47B H 0.3384 0.3902 0.6893 0.071 Uiso 1 1 d R
H47C H 0.4145 0.3178 0.6889 0.071 Uiso 1 1 d R
C48 C 0.1523(13) 0.3644(10) 0.6977(6) 0.041(5) Uani 1 1 d .
H48A H 0.1356 0.3862 0.7339 0.061 Uiso 1 1 d R
H48B H 0.0981 0.3564 0.6744 0.061 Uiso 1 1 d R
H48C H 0.1922 0.4056 0.6802 0.061 Uiso 1 1 d R
C49 C 0.0564(11) 0.1849(13) 0.7178(6) 0.051(5) Uani 1 1 d .
H49A H 0.0381 0.1973 0.7555 0.076 Uiso 1 1 d R
H49B H 0.0419 0.1251 0.7087 0.076 Uiso 1 1 d R
H49C H 0.0244 0.2231 0.6919 0.076 Uiso 1 1 d R
B1A B 0.4468(16) 0.5437(13) 0.3514(9) 0.032(6) Uani 1 1 d .
F1A F 0.4420(7) 0.6275(6) 0.3682(4) 0.058(3) Uani 1 1 d .
F2A F 0.5159(8) 0.5009(7) 0.3772(5) 0.078(4) Uani 1 1 d .
F3A F 0.3622(8) 0.5014(6) 0.3639(5) 0.077(4) Uani 1 1 d .
F4A F 0.4553(9) 0.5405(7) 0.2962(5) 0.082(4) Uani 1 1 d .
Cl1S Cl 0.3045(4) 0.6608(4) 0.1584(2) 0.078(2) Uani 1 1 d .
Cl2S Cl 0.4959(4) 0.6856(5) 0.1593(2) 0.090(2) Uani 1 1 d .
C1S C 0.4105(15) 0.6267(13) 0.1809(9) 0.076(8) Uani 1 1 d .
H1SA H 0.4126 0.6264 0.2218 0.091 Uiso 1 1 calc R
H1SB H 0.4191 0.5669 0.1684 0.091 Uiso 1 1 calc R
Cl3S Cl 0.0620(6) 0.6452(5) 0.1700(4) 0.152(4) Uani 1 1 d .
Cl4S Cl -0.0855(4) 0.5260(4) 0.1662(2) 0.0739(19) Uani 1 1 d .
C2S C -0.0191(15) 0.5993(12) 0.1278(8) 0.065(7) Uani 1 1 d .
H2SA H 0.0096 0.5683 0.0973 0.078 Uiso 1 1 calc R
H2SB H -0.0581 0.6446 0.1114 0.078 Uiso 1 1 calc R

loop_
_atom_site_aniso_label
_atom_site_aniso_U_11
_atom_site_aniso_U_22
_atom_site_aniso_U_33
_atom_site_aniso_U_23
_atom_site_aniso_U_13
_atom_site_aniso_U_12
Re1 0.0250(4) 0.0205(4) 0.0234(4) -0.0014(4) 0.0027(3) -0.0012(5)
P1 0.023(3) 0.022(3) 0.025(3) 0.000(2) 0.000(2) 0.000(2)
P2 0.023(3) 0.028(3) 0.032(3) 0.001(2) 0.004(2) 0.000(2)
F1 0.109(11) 0.077(9) 0.059(8) 0.004(8) -0.049(7) -0.023(9)
F2 0.176(16) 0.080(10) 0.066(9) -0.030(8) -0.069(10) 0.075(11)
F3 0.074(11) 0.196(16) 0.026(7) 0.004(8) 0.007(7) -0.014(10)
F4 0.026(7) 0.071(8) 0.051(7) 0.022(6) 0.003(5) -0.001(6)
F5 0.052(9) 0.109(10) 0.031(7) -0.012(7) -0.002(6) -0.010(7)
F6 0.044(8) 0.077(10) 0.073(8) 0.015(7) -0.005(6) 0.021(6)
F7 0.114(12) 0.070(9) 0.049(8) -0.012(6) -0.003(7) -0.052(8)
F8 0.102(11) 0.058(8) 0.050(8) -0.017(6) -0.030(7) 0.049(8)
F9 0.042(8) 0.113(11) 0.032(7) -0.012(7) -0.003(5) 0.024(7)
F10 0.026(8) 0.048(8) 0.156(12) -0.052(7) 0.023(7) 0.008(6)
F11 0.125(13) 0.040(8) 0.103(11) 0.031(7) 0.055(9) 0.021(8)
F12 0.082(10) 0.046(8) 0.093(10) -0.040(7) -0.047(8) 0.016(7)
O1 0.025(8) 0.051(9) 0.034(8) -0.004(7) 0.002(6) 0.000(7)
O2 0.039(9) 0.043(8) 0.049(9) 0.004(7) 0.003(7) -0.016(7)
C1 0.004(10) 0.078(15) 0.065(13) 0.030(13) 0.008(8) 0.011(11)
C2 0.019(6) 0.031(6) 0.023(6) -0.002(5) 0.004(5) 0.000(5)
C3 0.027(12) 0.051(13) 0.039(12) -0.029(10) -0.013(9) -0.001(9)
C4 0.029(12) 0.051(13) 0.033(12) 0.000(10) -0.012(9) -0.005(10)
C5 0.011(6) 0.017(6) 0.018(6) -0.002(5) 0.006(5) 0.009(5)
C6 0.054(17) 0.053(15) 0.052(15) 0.002(11) -0.003(12) 0.027(12)
C7 0.032(11) 0.025(12) 0.009(9) 0.003(7) 0.006(7) 0.007(8)
C8 0.045(13) 0.036(12) 0.018(10) 0.023(9) -0.008(9) -0.003(10)
C9 0.034(11) 0.011(10) 0.038(11) 0.005(9) -0.004(8) 0.011(9)
C10 0.037(13) 0.016(10) 0.042(12) -0.008(9) -0.008(10) -0.005(8)
C11 0.043(14) 0.038(12) 0.022(10) -0.006(10) -0.004(9) -0.008(10)
C12 0.034(13) 0.067(16) 0.013(10) 0.021(10) -0.006(9) 0.006(10)
C13 0.031(11) 0.025(10) 0.048(12) 0.012(11) 0.014(9) 0.001(10)
C14 0.013(9) 0.019(10) 0.019(9) -0.003(8) 0.004(7) -0.011(8)
C15 0.035(11) 0.018(10) 0.029(10) -0.010(9) -0.012(8) 0.003(9)
C16 0.031(13) 0.047(13) 0.034(12) -0.010(10) -0.009(9) 0.008(10)
C17 0.073(16) 0.014(11) 0.032(12) -0.003(9) -0.017(11) 0.000(10)
C18 0.019(11) 0.038(12) 0.038(13) 0.005(9) 0.010(9) 0.018(9)
C19 0.038(13) 0.015(10) 0.035(12) 0.001(9) -0.001(9) -0.014(9)
C20 0.022(11) 0.005(9) 0.033(11) 0.000(8) -0.002(8) -0.007(7)
C21 0.042(13) 0.036(12) 0.012(10) -0.010(8) 0.002(8) 0.000(9)
C22 0.018(11) 0.023(10) 0.022(10) -0.002(8) 0.005(8) 0.008(8)
C23 0.014(11) 0.025(11) 0.039(12) -0.002(9) -0.001(9) 0.001(8)
C24 0.040(14) 0.014(10) 0.041(13) -0.013(9) -0.014(10) 0.000(9)
C25 0.039(13) 0.023(11) 0.021(11) 0.000(8) 0.017(9) 0.017(9)
C26 0.011(11) 0.029(11) 0.042(12) 0.008(9) -0.009(9) 0.002(8)
C27 0.019(6) 0.015(6) 0.022(6) 0.005(5) 0.007(5) -0.007(5)
C28 0.025(12) 0.021(11) 0.026(12) -0.006(9) -0.002(9) -0.004(9)
C29 0.054(15) 0.027(12) 0.025(12) 0.001(10) 0.006(10) -0.001(10)
C30 0.036(12) 0.012(11) 0.032(11) -0.002(8) 0.002(8) -0.008(8)
C31 0.019(11) 0.018(10) 0.031(11) -0.019(8) -0.004(8) 0.001(7)
C32 0.019(6) 0.027(6) 0.024(6) -0.004(5) 0.004(5) 0.004(5)
C33 0.031(12) 0.018(11) 0.039(12) 0.011(8) -0.012(9) -0.005(8)
C34 0.022(12) 0.026(11) 0.053(13) -0.004(11) 0.009(9) -0.012(10)
C35 0.003(9) 0.024(11) 0.041(12) -0.010(9) -0.004(8) 0.000(7)
C36 0.040(12) 0.028(11) 0.025(10) -0.007(11) -0.010(9) -0.001(11)
C37 0.019(12) 0.024(12) 0.048(14) -0.013(10) 0.003(9) -0.001(9)
C38 0.053(15) 0.029(12) 0.018(11) -0.003(9) 0.012(9) -0.022(10)
C39 0.032(6) 0.025(6) 0.020(6) 0.006(5) 0.006(5) 0.004(5)
C40 0.021(12) 0.029(11) 0.031(11) -0.002(9) 0.011(8) -0.001(9)
C41 0.029(11) 0.020(10) 0.029(10) -0.011(9) 0.014(7) 0.005(10)
C42 0.003(10) 0.032(11) 0.034(11) 0.000(9) 0.002(8) -0.004(8)
C43 0.050(14) 0.019(11) 0.022(11) 0.005(8) -0.011(9) 0.010(9)
C44 0.045(13) 0.027(12) 0.014(9) 0.005(8) 0.011(8) 0.015(10)
C45 0.042(14) 0.034(12) 0.047(13) 0.008(10) 0.008(10) 0.008(10)
C46 0.017(11) 0.042(12) 0.027(11) -0.003(9) -0.007(8) 0.008(8)
C47 0.083(17) 0.028(13) 0.032(12) 0.005(9) 0.000(11) -0.003(11)
C48 0.072(16) 0.026(12) 0.025(11) -0.008(9) 0.004(10) 0.007(11)
C49 0.016(11) 0.101(16) 0.036(11) 0.002(13) 0.003(8) -0.009(12)
B1A 0.053(17) 0.018(13) 0.025(14) -0.008(11) 0.009(12) 0.006(12)
F1A 0.042(8) 0.043(7) 0.088(9) -0.006(6) -0.012(6) -0.014(6)
F2A 0.071(10) 0.059(8) 0.102(10) 0.007(7) -0.022(8) 0.024(7)
F3A 0.067(10) 0.034(7) 0.133(11) -0.009(7) 0.031(8) 0.001(6)
F4A 0.121(13) 0.068(9) 0.057(9) -0.016(7) 0.012(8) -0.013(8)
Cl1S 0.082(5) 0.080(5) 0.072(4) 0.011(3) -0.009(3) -0.002(4)
Cl2S 0.087(5) 0.130(6) 0.051(4) 0.026(4) -0.001(3) -0.038(5)
C1S 0.09(2) 0.056(16) 0.079(17) 0.036(13) -0.032(15) -0.015(14)
Cl3S 0.119(8) 0.080(6) 0.251(10) -0.009(6) -0.074(8) -0.004(5)
Cl4S 0.081(5) 0.086(5) 0.056(4) 0.026(3) 0.016(3) 0.029(4)
C2S 0.09(2) 0.038(14) 0.064(15) -0.006(12) 0.022(14) 0.018(13)

loop_
_atom_type_symbol
_atom_type_description
_atom_type_scat_dispersion_real
_atom_type_scat_dispersion_imag
_atom_type_scat_source
C C 0.0033 0.0016 'International Tables Vol C Tables 4.2.6.8 and 6.1.1.4'
H H 0.0000 0.0000 'International Tables Vol C Tables 4.2.6.8 and 6.1.1.4'
B B 0.0013 0.0007 'International Tables Vol C Tables 4.2.6.8 and 6.1.1.4'
O O 0.0106 0.0060 'International Tables Vol C Tables 4.2.6.8 and 6.1.1.4'
F F 0.0171 0.0103 'International Tables Vol C Tables 4.2.6.8 and 6.1.1.4'
P P 0.1023 0.0942 'International Tables Vol C Tables 4.2.6.8 and 6.1.1.4'
Cl Cl 0.1484 0.1585 'International Tables Vol C Tables 4.2.6.8 and 6.1.1.4'
Re Re -1.0185 7.2310 'International Tables Vol C Tables 4.2.6.8 and 6.1.1.4'

loop_
_geom_angle_atom_site_label_1
_geom_angle_atom_site_label_2
_geom_angle_atom_site_label_3
_geom_angle
C39 Re1 C38 81.4(7)
C39 Re1 C6 110.9(7)
C38 Re1 C6 92.6(7)
C39 Re1 C5 85.0(6)
C38 Re1 C5 108.0(6)
C6 Re1 C5 32.2(6)
C39 Re1 C40 98.7(6)
C38 Re1 C40 103.1(6)
C6 Re1 C40 148.3(7)
C5 Re1 C40 149.0(6)
C39 Re1 C44 92.0(7)
C38 Re1 C44 138.1(6)
C6 Re1 C44 127.8(7)
C5 Re1 C44 112.6(6)
C40 Re1 C44 36.8(5)
C39 Re1 C41 133.5(6)
C38 Re1 C41 95.5(7)
C6 Re1 C41 115.6(7)
C5 Re1 C41 138.2(6)
C40 Re1 C41 36.5(5)
C44 Re1 C41 60.0(6)
C39 Re1 C42 151.7(6)
C38 Re1 C42 120.2(7)
C6 Re1 C42 87.6(7)
C5 Re1 C42 103.1(5)
C40 Re1 C42 60.7(6)
C44 Re1 C42 59.8(6)
C41 Re1 C42 35.7(5)
C39 Re1 C43 120.4(7)
C38 Re1 C43 153.4(7)
C6 Re1 C43 92.9(6)
C5 Re1 C43 90.1(6)
C40 Re1 C43 61.3(6)
C44 Re1 C43 37.2(6)
C41 Re1 C43 58.8(6)
C42 Re1 C43 34.2(5)
C7 P1 C8 110.8(8)
C7 P1 C14 113.1(7)
C8 P1 C14 109.8(7)
C7 P1 C20 105.1(7)
C8 P1 C20 110.8(7)
C14 P1 C20 107.1(7)
C22 P2 C30 101.9(7)
C22 P2 C21 103.9(7)
C30 P2 C21 99.9(7)
C5 C2 C4 106.4(13)
C5 C2 C3 110.3(13)
C4 C2 C3 110.6(13)
C5 C2 C1 111.0(12)
C4 C2 C1 108.5(14)
C3 C2 C1 110.1(13)
C6 C5 C2 146.8(18)
C6 C5 Re1 71.5(13)
C2 C5 Re1 141.3(12)
C5 C6 C7 141.6(19)
C5 C6 Re1 76.2(14)
C7 C6 Re1 142.1(13)
C6 C7 P1 117.9(12)
C9 C8 C13 118.8(15)
C9 C8 P1 120.6(12)
C13 C8 P1 120.6(14)
C8 C9 C10 119.2(14)
C11 C10 C9 121.7(15)
C10 C11 C12 119.6(16)
C13 C12 C11 119.9(16)
C12 C13 C8 120.8(17)
C19 C14 C15 119.7(15)
C19 C14 P1 121.2(12)
C15 C14 P1 118.9(12)
C16 C15 C14 118.3(15)
C15 C16 C17 120.2(16)
C18 C17 C16 119.7(16)
C17 C18 C19 120.1(16)
C18 C19 C14 121.7(16)
C21 C20 P1 117.1(10)
C20 C21 P2 108.5(10)
C23 C22 C27 119.7(15)
C23 C22 P2 120.7(13)
C27 C22 P2 119.3(12)
C22 C23 C24 117.7(16)
C25 C24 C23 122.1(16)
C25 C24 C28 122.1(18)
C23 C24 C28 115.8(17)
C24 C25 C26 121.3(17)
C25 C26 C27 117.1(15)
C25 C26 C29 121.0(17)
C27 C26 C29 121.8(15)
C22 C27 C26 121.8(15)
F2 C28 F3 108.9(16)
F2 C28 F1 105.7(16)
F3 C28 F1 103.4(15)
F2 C28 C24 112.6(15)
F3 C28 C24 112.5(16)
F1 C28 C24 113.1(14)
F4 C29 F5 106.7(15)
F4 C29 F6 105.5(15)
F5 C29 F6 105.0(15)
F4 C29 C26 114.2(16)
F5 C29 C26 112.3(16)
F6 C29 C26 112.4(15)
C31 C30 C35 120.7(15)
C31 C30 P2 118.1(12)
C35 C30 P2 121.1(12)
C30 C31 C32 119.8(14)
C33 C32 C31 121.0(15)
C33 C32 C36 119.0(16)
C31 C32 C36 119.9(15)
C32 C33 C34 118.9(15)
C35 C34 C33 120.4(16)
C35 C34 C37 119.6(16)
C33 C34 C37 120.0(16)
C30 C35 C34 119.1(16)
F8 C36 F9 107.1(15)
F8 C36 F7 106.0(15)
F9 C36 F7 103.8(16)
F8 C36 C32 115.1(16)
F9 C36 C32 114.2(13)
F7 C36 C32 109.8(14)
F12 C37 F10 107.2(15)
F12 C37 F11 104.7(15)
F10 C37 F11 103.5(16)
F12 C37 C34 115.7(16)
F10 C37 C34 112.1(15)
F11 C37 C34 112.6(16)
O1 C38 Re1 172.9(14)
O2 C39 Re1 176.4(14)
C41 C40 C44 107.4(15)
C41 C40 C45 127.9(16)
C44 C40 C45 123.5(15)
C41 C40 Re1 74.4(9)
C44 C40 Re1 73.9(9)
C45 C40 Re1 127.2(11)
C40 C41 C42 108.9(14)
C40 C41 C46 122.6(15)
C42 C41 C46 128.5(14)
C40 C41 Re1 69.1(9)
C42 C41 Re1 73.7(9)
C46 C41 Re1 124.4(10)
C43 C42 C41 109.2(15)
C43 C42 C47 126.6(16)
C41 C42 C47 123.5(14)
C43 C42 Re1 73.3(10)
C41 C42 Re1 70.6(9)
C47 C42 Re1 129.7(11)
C42 C43 C48 126.6(17)
C42 C43 C44 107.4(15)
C48 C43 C44 125.8(18)
C42 C43 Re1 72.5(10)
C48 C43 Re1 127.4(11)
C44 C43 Re1 69.2(9)
C40 C44 C43 106.9(16)
C40 C44 C49 128.0(17)
C43 C44 C49 125.0(16)
C40 C44 Re1 69.3(9)
C43 C44 Re1 73.6(10)
C49 C44 Re1 125.3(11)
F4A B1A F2A 110.2(18)
F4A B1A F1A 109.7(17)
F2A B1A F1A 112.0(18)
F4A B1A F3A 107.3(17)
F2A B1A F3A 109.2(17)
F1A B1A F3A 108.4(16)
Cl2S C1S Cl1S 115.3(11)
Cl3S C2S Cl4S 110.3(11)

loop_
_geom_bond_atom_site_label_1
_geom_bond_atom_site_label_2
_geom_bond_distance
Re1 C39 1.833(18)
Re1 C38 1.87(2)
Re1 C6 2.12(2)
Re1 C5 2.173(15)
Re1 C40 2.223(16)
Re1 C44 2.282(15)
Re1 C41 2.292(15)
Re1 C42 2.333(16)
Re1 C43 2.343(17)
P1 C7 1.757(14)
P1 C8 1.774(17)
P1 C14 1.787(16)
P1 C20 1.793(14)
P2 C22 1.838(16)
P2 C30 1.850(16)
P2 C21 1.852(17)
F1 C28 1.307(18)
F2 C28 1.281(18)
F3 C28 1.302(19)
F4 C29 1.311(18)
F5 C29 1.365(18)
F6 C29 1.369(19)
F7 C36 1.335(19)
F8 C36 1.306(18)
F9 C36 1.326(18)
F10 C37 1.318(19)
F11 C37 1.320(19)
F12 C37 1.308(18)
O1 C38 1.200(19)
O2 C39 1.228(18)
C1 C2 1.576(19)
C2 C5 1.53(2)
C2 C4 1.53(2)
C2 C3 1.539(19)
C5 C6 1.19(2)
C6 C7 1.55(2)
C8 C9 1.39(2)
C8 C13 1.42(2)
C9 C10 1.41(2)
C10 C11 1.34(2)
C11 C12 1.43(2)
C12 C13 1.36(2)
C14 C19 1.381(19)
C14 C15 1.412(18)
C15 C16 1.39(2)
C16 C17 1.42(2)
C17 C18 1.36(2)
C18 C19 1.37(2)
C20 C21 1.526(19)
C22 C23 1.352(19)
C22 C27 1.39(2)
C23 C24 1.46(2)
C24 C25 1.31(2)
C24 C28 1.55(2)
C25 C26 1.39(2)
C26 C27 1.41(2)
C26 C29 1.47(2)
C30 C31 1.388(19)
C30 C35 1.39(2)
C31 C32 1.396(19)
C32 C33 1.382(19)
C32 C36 1.50(2)
C33 C34 1.41(2)
C34 C35 1.40(2)
C34 C37 1.47(2)
C40 C41 1.41(2)
C40 C44 1.42(2)
C40 C45 1.52(2)
C41 C42 1.42(2)
C41 C46 1.56(2)
C42 C43 1.38(2)
C42 C47 1.52(2)
C43 C48 1.46(2)
C43 C44 1.48(2)
C44 C49 1.49(2)
B1A F4A 1.35(2)
B1A F2A 1.36(2)
B1A F1A 1.37(2)
B1A F3A 1.46(2)
Cl1S C1S 1.74(2)
Cl2S C1S 1.67(2)
Cl3S C2S 1.72(2)
Cl4S C2S 1.79(2)

loop_
_geom_torsion_atom_site_label_1
_geom_torsion_atom_site_label_2
_geom_torsion_atom_site_label_3
_geom_torsion_atom_site_label_4
_geom_torsion
C4 C2 C5 C6 -30(3)
C3 C2 C5 C6 90(3)
C1 C2 C5 C6 -148(3)
C4 C2 C5 Re1 161.4(13)
C3 C2 C5 Re1 -78.7(19)
C1 C2 C5 Re1 44(2)
C39 Re1 C5 C6 -144.2(13)
C38 Re1 C5 C6 -64.9(14)
C40 Re1 C5 C6 117.3(15)
C44 Re1 C5 C6 125.7(13)
C41 Re1 C5 C6 56.0(15)
C42 Re1 C5 C6 63.3(13)
C43 Re1 C5 C6 95.3(13)
C39 Re1 C5 C2 29.0(17)
C38 Re1 C5 C2 108.3(17)
C6 Re1 C5 C2 173(2)
C40 Re1 C5 C2 -69(2)
C44 Re1 C5 C2 -61.0(18)
C41 Re1 C5 C2 -130.7(16)
C42 Re1 C5 C2 -123.4(16)
C43 Re1 C5 C2 -91.5(17)
C2 C5 C6 C7 9(5)
Re1 C5 C6 C7 -179(3)
C2 C5 C6 Re1 -172(3)
C39 Re1 C6 C5 38.6(14)
C38 Re1 C6 C5 120.4(13)
C40 Re1 C6 C5 -119.3(15)
C44 Re1 C6 C5 -71.5(15)
C41 Re1 C6 C5 -142.2(11)
C42 Re1 C6 C5 -119.4(13)
C43 Re1 C6 C5 -85.6(13)
C39 Re1 C6 C7 -143(2)
C38 Re1 C6 C7 -61(2)
C5 Re1 C6 C7 179(3)
C40 Re1 C6 C7 60(3)
C44 Re1 C6 C7 107(2)
C41 Re1 C6 C7 37(2)
C42 Re1 C6 C7 59(2)
C43 Re1 C6 C7 93(2)
C5 C6 C7 P1 -98(3)
Re1 C6 C7 P1 84(2)
C8 P1 C7 C6 53.0(14)
C14 P1 C7 C6 -70.8(14)
C20 P1 C7 C6 172.6(12)
C7 P1 C8 C9 -91.8(16)
C14 P1 C8 C9 33.9(17)
C20 P1 C8 C9 152.0(14)
C7 P1 C8 C13 84.7(15)
C14 P1 C8 C13 -149.6(13)
C20 P1 C8 C13 -31.5(16)
C13 C8 C9 C10 1(2)
P1 C8 C9 C10 177.8(13)
C8 C9 C10 C11 -1(3)
C9 C10 C11 C12 1(3)
C10 C11 C12 C13 -2(3)
C11 C12 C13 C8 3(3)
C9 C8 C13 C12 -2(2)
P1 C8 C13 C12 -179.0(14)
C7 P1 C14 C19 160.9(13)
C8 P1 C14 C19 36.5(15)
C20 P1 C14 C19 -83.8(14)
C7 P1 C14 C15 -23.5(14)
C8 P1 C14 C15 -147.8(12)
C20 P1 C14 C15 91.8(12)
C19 C14 C15 C16 0(2)
P1 C14 C15 C16 -175.3(13)
C14 C15 C16 C17 -1(3)
C15 C16 C17 C18 4(3)
C16 C17 C18 C19 -6(3)
C17 C18 C19 C14 5(3)
C15 C14 C19 C18 -2(2)
P1 C14 C19 C18 173.3(13)
C7 P1 C20 C21 -178.0(12)
C8 P1 C20 C21 -58.4(14)
C14 P1 C20 C21 61.4(13)
P1 C20 C21 P2 -150.1(8)
C22 P2 C21 C20 -166.6(10)
C30 P2 C21 C20 88.4(12)
C30 P2 C22 C23 137.9(13)
C21 P2 C22 C23 34.5(15)
C30 P2 C22 C27 -48.2(14)
C21 P2 C22 C27 -151.7(13)
C27 C22 C23 C24 -1(2)
P2 C22 C23 C24 172.9(11)
C22 C23 C24 C25 -1(2)
C22 C23 C24 C28 -179.8(14)
C23 C24 C25 C26 0(3)
C28 C24 C25 C26 178.4(14)
C24 C25 C26 C27 3(2)
C24 C25 C26 C29 -177.0(16)
C23 C22 C27 C26 5(2)
P2 C22 C27 C26 -169.4(11)
C25 C26 C27 C22 -6(2)
C29 C26 C27 C22 174.7(15)
C25 C24 C28 F2 -125.2(19)
C23 C24 C28 F2 53(2)
C25 C24 C28 F3 -2(2)
C23 C24 C28 F3 176.8(15)
C25 C24 C28 F1 115.0(19)
C23 C24 C28 F1 -66(2)
C25 C26 C29 F4 26(2)
C27 C26 C29 F4 -154.4(15)
C25 C26 C29 F5 147.7(15)
C27 C26 C29 F5 -33(2)
C25 C26 C29 F6 -94.2(19)
C27 C26 C29 F6 85(2)
C22 P2 C30 C31 139.4(12)
C21 P2 C30 C31 -114.0(13)
C22 P2 C30 C35 -43.3(15)
C21 P2 C30 C35 63.3(14)
C35 C30 C31 C32 -2(2)
P2 C30 C31 C32 175.6(13)
C30 C31 C32 C33 1(2)
C30 C31 C32 C36 179.6(14)
C31 C32 C33 C34 0(2)
C36 C32 C33 C34 -178.2(14)
C32 C33 C34 C35 -1(2)
C32 C33 C34 C37 178.1(16)
C31 C30 C35 C34 1(2)
P2 C30 C35 C34 -176.6(12)
C33 C34 C35 C30 1(2)
C37 C34 C35 C30 -178.6(15)
C33 C32 C36 F8 4(2)
C31 C32 C36 F8 -174.2(17)
C33 C32 C36 F9 -120.2(19)
C31 C32 C36 F9 61(2)
C33 C32 C36 F7 123.8(18)
C31 C32 C36 F7 -55(2)
C35 C34 C37 F12 -18(2)
C33 C34 C37 F12 162.4(15)
C35 C34 C37 F10 105.1(19)
C33 C34 C37 F10 -74(2)
C35 C34 C37 F11 -138.6(17)
C33 C34 C37 F11 42(2)
C39 Re1 C38 O1 -70(13)
C6 Re1 C38 O1 179(100)
C5 Re1 C38 O1 -152(13)
C40 Re1 C38 O1 27(13)
C44 Re1 C38 O1 13(13)
C41 Re1 C38 O1 63(13)
C42 Re1 C38 O1 90(13)
C43 Re1 C38 O1 77(13)
C38 Re1 C39 O2 121(23)
C6 Re1 C39 O2 -150(22)
C5 Re1 C39 O2 -130(23)
C40 Re1 C39 O2 19(23)
C44 Re1 C39 O2 -18(23)
C41 Re1 C39 O2 31(23)
C42 Re1 C39 O2 -22(23)
C43 Re1 C39 O2 -43(23)
C39 Re1 C40 C41 164.6(10)
C38 Re1 C40 C41 81.5(11)
C6 Re1 C40 C41 -36.3(17)
C5 Re1 C40 C41 -100.7(14)
C44 Re1 C40 C41 -113.8(14)
C42 Re1 C40 C41 -36.1(8)
C43 Re1 C40 C41 -75.4(10)
C39 Re1 C40 C44 -81.6(11)
C38 Re1 C40 C44 -164.8(11)
C6 Re1 C40 C44 77.5(16)
C5 Re1 C40 C44 13.1(18)
C41 Re1 C40 C44 113.8(14)
C42 Re1 C40 C44 77.7(11)
C43 Re1 C40 C44 38.4(10)
C39 Re1 C40 C45 38.5(15)
C38 Re1 C40 C45 -44.7(15)
C6 Re1 C40 C45 -162.4(14)
C5 Re1 C40 C45 133.2(14)
C44 Re1 C40 C45 120.1(19)
C41 Re1 C40 C45 -126.1(19)
C42 Re1 C40 C45 -162.2(17)
C43 Re1 C40 C45 158.5(17)
C44 C40 C41 C42 -3.7(17)
C45 C40 C41 C42 -171.3(15)
Re1 C40 C41 C42 63.4(11)
C44 C40 C41 C46 174.7(13)
C45 C40 C41 C46 7(2)
Re1 C40 C41 C46 -118.2(13)
C44 C40 C41 Re1 -67.1(11)
C45 C40 C41 Re1 125.4(17)
C39 Re1 C41 C40 -21.2(14)
C38 Re1 C41 C40 -104.6(10)
C6 Re1 C41 C40 159.8(10)
C5 Re1 C41 C40 130.5(11)
C44 Re1 C41 C40 39.3(9)
C42 Re1 C41 C40 118.2(13)
C43 Re1 C41 C40 82.8(10)
C39 Re1 C41 C42 -139.4(10)
C38 Re1 C41 C42 137.2(9)
C6 Re1 C41 C42 41.6(11)
C5 Re1 C41 C42 12.2(12)
C40 Re1 C41 C42 -118.2(13)
C44 Re1 C41 C42 -78.9(9)
C43 Re1 C41 C42 -35.5(9)
C39 Re1 C41 C46 94.7(15)
C38 Re1 C41 C46 11.3(14)
C6 Re1 C41 C46 -84.3(15)
C5 Re1 C41 C46 -113.6(14)
C40 Re1 C41 C46 115.9(18)
C44 Re1 C41 C46 155.2(16)
C42 Re1 C41 C46 -125.9(18)
C43 Re1 C41 C46 -161.3(16)
C40 C41 C42 C43 3.1(19)
C46 C41 C42 C43 -175.2(15)
Re1 C41 C42 C43 63.6(12)
C40 C41 C42 C47 174.2(15)
C46 C41 C42 C47 -4(2)
Re1 C41 C42 C47 -125.4(15)
C40 C41 C42 Re1 -60.5(11)
C46 C41 C42 Re1 121.3(15)
C39 Re1 C42 C43 -33.7(19)
C38 Re1 C42 C43 -169.6(10)
C6 Re1 C42 C43 98.8(11)
C5 Re1 C42 C43 70.3(11)
C40 Re1 C42 C43 -81.1(11)
C44 Re1 C42 C43 -38.5(10)
C41 Re1 C42 C43 -118.0(14)
C39 Re1 C42 C41 84.3(15)
C38 Re1 C42 C41 -51.5(11)
C6 Re1 C42 C41 -143.2(10)
C5 Re1 C42 C41 -171.7(9)
C40 Re1 C42 C41 36.9(9)
C44 Re1 C42 C41 79.6(9)
C43 Re1 C42 C41 118.0(14)
C39 Re1 C42 C47 -157.7(14)
C38 Re1 C42 C47 66.4(17)
C6 Re1 C42 C47 -25.2(16)
C5 Re1 C42 C47 -53.7(16)
C40 Re1 C42 C47 154.9(17)
C44 Re1 C42 C47 -162.5(18)
C41 Re1 C42 C47 118.0(19)
C43 Re1 C42 C47 -124(2)
C41 C42 C43 C48 174.1(15)
C47 C42 C43 C48 3(3)
Re1 C42 C43 C48 -124.0(18)
C41 C42 C43 C44 -1.2(19)
C47 C42 C43 C44 -171.9(14)
Re1 C42 C43 C44 60.6(11)
C41 C42 C43 Re1 -61.9(11)
C47 C42 C43 Re1 127.4(17)
C39 Re1 C43 C42 162.2(10)
C38 Re1 C43 C42 20(2)
C6 Re1 C43 C42 -81.4(11)
C5 Re1 C43 C42 -113.5(11)
C40 Re1 C43 C42 79.2(11)
C44 Re1 C43 C42 117.2(14)
C41 Re1 C43 C42 37.0(9)
C39 Re1 C43 C48 -74.8(18)
C38 Re1 C43 C48 143.4(16)
C6 Re1 C43 C48 41.6(18)
C5 Re1 C43 C48 9.5(17)
C40 Re1 C43 C48 -157.8(19)
C44 Re1 C43 C48 -120(2)
C41 Re1 C43 C48 160.0(19)
C42 Re1 C43 C48 123(2)
C39 Re1 C43 C44 45.0(12)
C38 Re1 C43 C44 -96.8(17)
C6 Re1 C43 C44 161.4(11)
C5 Re1 C43 C44 129.3(10)
C40 Re1 C43 C44 -38.0(9)
C41 Re1 C43 C44 -80.2(10)
C42 Re1 C43 C44 -117.2(14)
C41 C40 C44 C43 2.9(17)
C45 C40 C44 C43 171.1(15)
Re1 C40 C44 C43 -64.6(10)
C41 C40 C44 C49 -173.3(15)
C45 C40 C44 C49 -5(3)
Re1 C40 C44 C49 119.2(16)
C41 C40 C44 Re1 67.5(11)
C45 C40 C44 Re1 -124.3(15)
C42 C43 C44 C40 -1.1(18)
C48 C43 C44 C40 -176.5(15)
Re1 C43 C44 C40 61.7(10)
C42 C43 C44 C49 175.3(15)
C48 C43 C44 C49 0(3)
Re1 C43 C44 C49 -122.0(15)
C42 C43 C44 Re1 -62.8(12)
C48 C43 C44 Re1 121.8(16)
C39 Re1 C44 C40 101.9(11)
C38 Re1 C44 C40 22.5(16)
C6 Re1 C44 C40 -139.5(11)
C5 Re1 C44 C40 -172.7(10)
C41 Re1 C44 C40 -38.9(9)
C42 Re1 C44 C40 -80.4(11)
C43 Re1 C44 C40 -115.8(15)
C39 Re1 C44 C43 -142.4(10)
C38 Re1 C44 C43 138.3(11)
C6 Re1 C44 C43 -23.7(13)
C5 Re1 C44 C43 -57.0(11)
C40 Re1 C44 C43 115.8(15)
C41 Re1 C44 C43 76.8(10)
C42 Re1 C44 C43 35.4(9)
C39 Re1 C44 C49 -20.7(16)
C38 Re1 C44 C49 -100.1(17)
C6 Re1 C44 C49 97.9(17)
C5 Re1 C44 C49 64.7(16)
C40 Re1 C44 C49 -123(2)
C41 Re1 C44 C49 -161.5(18)
C42 Re1 C44 C49 157.0(18)
C43 Re1 C44 C49 121.6(19)
